data_7032818
loop_
_publ_author_name
'Stafford, Verity S.'
'Suntharalingam, Kogularamanan'
'Shivalingam, Arun'
'White, Andrew J. P.'
'Mann, David J.'
'Vilar, Ramon'

_publ_section_title
;
 Syntheses of polypyridyl metal complexes and studies of their interaction
 with quadruplex DNA.
;
_journal_issue 8
_journal_name_full 'Dalton transactions (Cambridge, England : 2003)'
_journal_page_first 3686
_journal_page_last 3700
_journal_paper_doi 10.1039/c4dt02910k
_journal_volume 44
_journal_year 2015
_chemical_formula_moiety 'C22 H26 N4 Pt S, 2(C H4 O), 2(Cl)'
_chemical_formula_sum 'C24 H34 Cl2 N4 O2 Pt S'
_chemical_formula_weight 708.60
_chemical_name_systematic
; 
 ? 
;
_space_group_IT_number 2
_symmetry_cell_setting triclinic
_symmetry_space_group_name_Hall '-P 1'
_symmetry_space_group_name_H-M 'P -1'
_atom_sites_solution_hydrogens geom
_atom_sites_solution_primary direct
_atom_sites_solution_secondary difmap
_audit_creation_method SHELXL-97
_cell_angle_alpha 85.6977(18)
_cell_angle_beta 80.5574(17)
_cell_angle_gamma 82.6405(18)
_cell_formula_units_Z 2
_cell_length_a 7.46100(15)
_cell_length_b 13.0861(3)
_cell_length_c 14.1346(3)
_cell_measurement_reflns_used 13397
_cell_measurement_temperature 173(2)
_cell_measurement_theta_max 72.3666
_cell_measurement_theta_min 3.1698
_cell_volume 1348.07(5)
_computing_cell_refinement 'CrysAlis RED, Oxford Diffraction Ltd'
_computing_data_collection 'CrysAlis CCD, Oxford Diffraction Ltd'
_computing_data_reduction 'CrysAlis RED, Oxford Diffraction Ltd'
_computing_molecular_graphics 'Bruker SHELXTL'
_computing_publication_material 'Bruker SHELXTL'
_computing_structure_refinement 'SHELXL-97 (Sheldrick, 1997)'
_computing_structure_solution 'SHELXS-97 (Sheldrick, 1990)'
_diffrn_ambient_temperature 173(2)
_diffrn_detector_area_resol_mean 8.2556
_diffrn_measured_fraction_theta_full 0.996
_diffrn_measured_fraction_theta_max 0.996
_diffrn_measurement_device_type 'OD Xcalibur PX Ultra'
_diffrn_measurement_method 'omega scans'
_diffrn_radiation_monochromator mirror
_diffrn_radiation_source 'Enhance Ultra (Cu) X-ray Source'
_diffrn_radiation_type CuK\a
_diffrn_radiation_wavelength 1.54184
_diffrn_reflns_av_R_equivalents 0.0306
_diffrn_reflns_av_sigmaI/netI 0.0262
_diffrn_reflns_limit_h_max 9
_diffrn_reflns_limit_h_min -9
_diffrn_reflns_limit_k_max 16
_diffrn_reflns_limit_k_min -16
_diffrn_reflns_limit_l_max 17
_diffrn_reflns_limit_l_min -17
_diffrn_reflns_number 18509
_diffrn_reflns_theta_full 72.47
_diffrn_reflns_theta_max 72.47
_diffrn_reflns_theta_min 3.17
_diffrn_standards_number 0
_exptl_absorpt_coefficient_mu 12.511
_exptl_absorpt_correction_T_max 0.632
_exptl_absorpt_correction_T_min 0.203
_exptl_absorpt_correction_type analytical
_exptl_absorpt_process_details
; 
CrysAlisPro, Oxford Diffraction Ltd., 
Version 1.171.33.48 (release 15-09-2009 CrysAlis171 .NET) 
(compiled Sep 15 2009,11:49:04) 
Analytical numeric absorption correction using a multifaceted crystal 
model based on expressions derived by R.C. Clark & J.S. Reid. 
(Clark, R. C. & Reid, J. S. (1995). Acta Cryst. A51, 887-897) 
;
_exptl_crystal_colour Red
_exptl_crystal_density_diffrn 1.746
_exptl_crystal_density_method 'not measured'
_exptl_crystal_description needles
_exptl_crystal_F_000 700
_exptl_crystal_size_max 0.19
_exptl_crystal_size_mid 0.07
_exptl_crystal_size_min 0.04
_refine_diff_density_max 1.375
_refine_diff_density_min -1.310
_refine_diff_density_rms 0.108
_refine_ls_extinction_method none
_refine_ls_goodness_of_fit_ref 1.054
_refine_ls_hydrogen_treatment mixed
_refine_ls_matrix_type full
_refine_ls_number_parameters 337
_refine_ls_number_reflns 5329
_refine_ls_number_restraints 21
_refine_ls_restrained_S_all 1.053
_refine_ls_R_factor_all 0.0340
_refine_ls_R_factor_gt 0.0295
_refine_ls_shift/su_max 0.001
_refine_ls_shift/su_mean 0.000
_refine_ls_structure_factor_coef Fsqd
_refine_ls_weighting_details 'calc w=1/[\s^2^(Fo^2^)+(0.0407P)^2^+2.7219P] where P=(Fo^2^+2Fc^2^)/3'
_refine_ls_weighting_scheme calc
_refine_ls_wR_factor_gt 0.0729
_refine_ls_wR_factor_ref 0.0748
_reflns_number_gt 4924
_reflns_number_total 5329
_reflns_threshold_expression >2sigma(I)
_cod_data_source_file c4dt02910k2.cif
_cod_data_source_block 5
_cod_depositor_comments
;
The following automatic conversions were performed:

'_symmetry_cell_setting' value 'Triclinic' changed to 'triclinic'
according to
/usr/data/users/saulius/crontab/automatic-downloads/rss-feeds/RSC/lib/dictionaries/cif_core.dic
dictionary named 'cif_core.dic' version 2.4.2 from 2011-04-26.

Automatic conversion script
Id: cif_fix_values 2827 2014-09-09 07:05:25Z andrius 

 Adding full bibliography for 7032818--7032820.cif.
;
_cod_original_sg_symbol_H-M P-1
_cod_database_code 7032818

loop_
_symmetry_equiv_pos_as_xyz
'x, y, z'
'-x, -y, -z'

loop_
_atom_site_label
_atom_site_type_symbol
_atom_site_fract_x
_atom_site_fract_y
_atom_site_fract_z
_atom_site_U_iso_or_equiv
_atom_site_adp_type
_atom_site_occupancy
_atom_site_symmetry_multiplicity
_atom_site_calc_flag
_atom_site_refinement_flags
_atom_site_disorder_assembly
_atom_site_disorder_group
Pt Pt 0.18895(2) 0.423435(13) 0.378157(11) 0.03050(7) Uani 1 1 d . . .
N1 N 0.2588(5) 0.4469(3) 0.5027(2) 0.0306(7) Uani 1 1 d . . .
C2 C 0.2619(6) 0.5448(3) 0.5235(3) 0.0323(8) Uani 1 1 d . . .
C3 C 0.3081(6) 0.5642(4) 0.6117(3) 0.0349(9) Uani 1 1 d . . .
H3A H 0.3121 0.6326 0.6287 0.042 Uiso 1 1 calc R . .
C4 C 0.3481(6) 0.4795(4) 0.6741(3) 0.0386(9) Uani 1 1 d . . .
H4A H 0.3788 0.4906 0.7349 0.046 Uiso 1 1 calc R . .
C5 C 0.3438(6) 0.3797(4) 0.6492(3) 0.0374(9) Uani 1 1 d . . .
H5A H 0.3718 0.3228 0.6922 0.045 Uiso 1 1 calc R . .
C6 C 0.2981(6) 0.3640(3) 0.5610(3) 0.0336(8) Uani 1 1 d . . .
C7 C 0.2145(6) 0.6207(3) 0.4461(3) 0.0321(8) Uani 1 1 d . . .
N8 N 0.1744(5) 0.5794(3) 0.3670(2) 0.0319(7) Uani 1 1 d . . .
C9 C 0.1278(7) 0.6432(4) 0.2939(3) 0.0402(10) Uani 1 1 d . . .
H9A H 0.0990 0.6148 0.2392 0.048 Uiso 1 1 calc R . .
C10 C 0.1205(8) 0.7487(4) 0.2959(3) 0.0480(12) Uani 1 1 d . . .
H10A H 0.0874 0.7922 0.2431 0.058 Uiso 1 1 calc R . .
C11 C 0.1616(7) 0.7905(4) 0.3750(4) 0.0455(11) Uani 1 1 d . . .
H11A H 0.1578 0.8632 0.3771 0.055 Uiso 1 1 calc R . .
C12 C 0.2088(6) 0.7258(4) 0.4521(3) 0.0381(9) Uani 1 1 d . . .
H12A H 0.2365 0.7534 0.5076 0.046 Uiso 1 1 calc R . .
C13 C 0.2822(6) 0.2657(4) 0.5199(3) 0.0378(9) Uani 1 1 d . . .
N14 N 0.2254(5) 0.2741(3) 0.4318(3) 0.0374(8) Uani 1 1 d . . .
C15 C 0.1936(8) 0.1908(4) 0.3922(4) 0.0481(12) Uani 1 1 d . . .
H15A H 0.1496 0.1981 0.3324 0.058 Uiso 1 1 calc R . .
C16 C 0.2233(10) 0.0936(4) 0.4364(4) 0.0593(15) Uani 1 1 d . . .
H16A H 0.2004 0.0346 0.4071 0.071 Uiso 1 1 calc R . .
C17 C 0.2868(9) 0.0831(4) 0.5239(4) 0.0575(14) Uani 1 1 d . . .
H17A H 0.3102 0.0166 0.5545 0.069 Uiso 1 1 calc R . .
C18 C 0.3158(8) 0.1701(4) 0.5662(4) 0.0464(11) Uani 1 1 d . . .
H18A H 0.3585 0.1643 0.6263 0.056 Uiso 1 1 calc R . .
S19 S 0.10147(15) 0.39836(10) 0.23281(7) 0.0396(2) Uani 1 1 d . . .
C20 C 0.3108(6) 0.4033(4) 0.1476(3) 0.0395(10) Uani 1 1 d . . .
H20A H 0.2807 0.4161 0.0818 0.047 Uiso 1 1 calc R . .
H20B H 0.3743 0.4612 0.1615 0.047 Uiso 1 1 calc R . .
C21 C 0.4357(7) 0.3036(4) 0.1533(3) 0.0401(10) Uani 1 1 d . . .
H21A H 0.4747 0.2949 0.2173 0.048 Uiso 1 1 calc R . .
H21B H 0.3664 0.2455 0.1469 0.048 Uiso 1 1 calc R . .
N22 N 0.6018(5) 0.2985(3) 0.0780(3) 0.0348(8) Uani 1 1 d D . .
H22 H 0.562(7) 0.321(4) 0.022(2) 0.040(13) Uiso 1 1 d D . .
C23 C 0.6935(8) 0.1897(4) 0.0713(4) 0.0448(11) Uani 1 1 d . . .
H23A H 0.6051 0.1441 0.0585 0.054 Uiso 1 1 calc R . .
H23B H 0.7340 0.1654 0.1333 0.054 Uiso 1 1 calc R . .
C24 C 0.8563(9) 0.1832(4) -0.0077(4) 0.0546(13) Uani 1 1 d . . .
H24A H 0.9184 0.1116 -0.0080 0.066 Uiso 1 1 calc R . .
H24B H 0.8133 0.1996 -0.0704 0.066 Uiso 1 1 calc R . .
C25 C 0.9915(8) 0.2559(5) 0.0037(5) 0.0625(15) Uani 1 1 d . . .
H25A H 1.0902 0.2535 -0.0525 0.075 Uiso 1 1 calc R . .
H25B H 1.0475 0.2342 0.0619 0.075 Uiso 1 1 calc R . .
C26 C 0.8956(7) 0.3654(4) 0.0121(4) 0.0517(12) Uani 1 1 d . . .
H26A H 0.9832 0.4116 0.0246 0.062 Uiso 1 1 calc R . .
H26B H 0.8530 0.3899 -0.0493 0.062 Uiso 1 1 calc R . .
C27 C 0.7343(7) 0.3703(4) 0.0921(4) 0.0417(10) Uani 1 1 d . . .
H27A H 0.7782 0.3518 0.1543 0.050 Uiso 1 1 calc R . .
H27B H 0.6718 0.4417 0.0943 0.050 Uiso 1 1 calc R . .
Cl1 Cl 0.45638(18) 0.34587(9) -0.11296(8) 0.0468(3) Uani 1 1 d . . .
Cl2 Cl 0.2939(2) 0.83077(9) 0.66624(9) 0.0520(3) Uani 1 1 d . . .
O30 O 0.4750(11) 0.1457(4) -0.2214(4) 0.068(3) Uani 0.750(19) 1 d PD A 1
H30 H 0.4733 0.1978 -0.1830 0.102 Uiso 0.750(19) 1 calc PR A 1
C31 C 0.361(3) 0.0752(10) -0.1750(11) 0.080(4) Uani 0.750(19) 1 d PDU A 1
H31A H 0.3721 0.0680 -0.1066 0.120 Uiso 0.750(19) 1 calc PR A 1
H31B H 0.3965 0.0082 -0.2035 0.120 Uiso 0.750(19) 1 calc PR A 1
H31C H 0.2341 0.0999 -0.1823 0.120 Uiso 0.750(19) 1 calc PR A 1
O30' O 0.328(5) 0.166(2) -0.200(2) 0.110(11) Uiso 0.250(19) 1 d PD A 2
H30' H 0.3376 0.2191 -0.1640 0.165 Uiso 0.250(19) 1 calc PR A 2
C31' C 0.369(11) 0.073(4) -0.149(4) 0.084(9) Uiso 0.250(19) 1 d PDU A 2
H31D H 0.4441 0.0834 -0.1001 0.126 Uiso 0.250(19) 1 calc PR A 2
H31E H 0.4368 0.0222 -0.1930 0.126 Uiso 0.250(19) 1 calc PR A 2
H31F H 0.2553 0.0471 -0.1168 0.126 Uiso 0.250(19) 1 calc PR A 2
O40 O -0.0198(9) 0.9986(5) 0.7243(8) 0.079(3) Uani 0.88(2) 1 d PDU B 1
H40 H 0.0818 0.9540 0.7099 0.118 Uiso 0.88(2) 1 calc PR B 1
C41 C -0.1191(19) 0.9654(10) 0.8090(13) 0.085(3) Uani 0.88(2) 1 d PDU B 1
H41A H -0.0567 0.9763 0.8626 0.127 Uiso 0.88(2) 1 calc PR B 1
H41B H -0.1302 0.8918 0.8073 0.127 Uiso 0.88(2) 1 calc PR B 1
H41C H -0.2412 1.0045 0.8175 0.127 Uiso 0.88(2) 1 calc PR B 1
O40' O 0.009(7) 1.007(4) 0.776(6) 0.078(9) Uiso 0.12(2) 1 d PDU B 2
H40' H 0.0778 1.0052 0.8226 0.118 Uiso 0.12(2) 1 calc PR B 2
C41' C -0.162(11) 0.981(11) 0.815(12) 0.087(11) Uiso 0.12(2) 1 d PDU B 2
H41D H -0.2046 1.0160 0.8751 0.130 Uiso 0.12(2) 1 calc PR B 2
H41E H -0.1560 0.9063 0.8282 0.130 Uiso 0.12(2) 1 calc PR B 2
H41F H -0.2480 1.0030 0.7697 0.130 Uiso 0.12(2) 1 calc PR B 2

loop_
_atom_site_aniso_label
_atom_site_aniso_U_11
_atom_site_aniso_U_22
_atom_site_aniso_U_33
_atom_site_aniso_U_23
_atom_site_aniso_U_13
_atom_site_aniso_U_12
Pt 0.03154(10) 0.03458(10) 0.02480(10) -0.00224(6) -0.00311(6) -0.00304(6)
N1 0.0314(17) 0.0337(17) 0.0242(15) -0.0029(13) 0.0001(13) 0.0008(14)
C2 0.0293(19) 0.036(2) 0.0288(19) -0.0006(16) -0.0006(15) 0.0013(16)
C3 0.029(2) 0.042(2) 0.034(2) -0.0044(17) -0.0056(16) -0.0015(17)
C4 0.038(2) 0.050(3) 0.0272(19) -0.0033(18) -0.0050(17) -0.0020(19)
C5 0.038(2) 0.044(2) 0.030(2) 0.0036(17) -0.0071(17) -0.0027(18)
C6 0.035(2) 0.036(2) 0.0284(19) 0.0024(16) -0.0022(16) -0.0019(17)
C7 0.030(2) 0.034(2) 0.0293(19) -0.0012(16) 0.0000(15) 0.0004(16)
N8 0.0342(18) 0.0301(17) 0.0283(16) 0.0007(13) 0.0006(13) -0.0007(14)
C9 0.048(3) 0.040(2) 0.029(2) 0.0043(17) -0.0046(18) 0.0028(19)
C10 0.062(3) 0.043(3) 0.034(2) 0.0070(19) -0.003(2) 0.003(2)
C11 0.052(3) 0.034(2) 0.047(3) 0.0040(19) -0.001(2) -0.001(2)
C12 0.041(2) 0.036(2) 0.037(2) -0.0018(17) -0.0028(18) -0.0036(18)
C13 0.038(2) 0.038(2) 0.035(2) -0.0012(17) 0.0002(18) -0.0044(18)
N14 0.042(2) 0.0326(18) 0.0363(19) 0.0003(14) -0.0036(16) -0.0044(15)
C15 0.068(3) 0.036(2) 0.039(2) -0.0061(19) -0.001(2) -0.012(2)
C16 0.087(4) 0.038(3) 0.054(3) -0.007(2) -0.003(3) -0.020(3)
C17 0.075(4) 0.034(2) 0.058(3) 0.007(2) 0.001(3) -0.004(2)
C18 0.053(3) 0.040(2) 0.042(2) 0.0022(19) -0.003(2) -0.001(2)
S19 0.0352(5) 0.0553(6) 0.0297(5) -0.0078(4) -0.0068(4) -0.0053(5)
C20 0.040(2) 0.048(3) 0.030(2) -0.0026(18) -0.0049(18) -0.0031(19)
C21 0.047(3) 0.040(2) 0.032(2) 0.0025(17) -0.0043(19) -0.0034(19)
N22 0.039(2) 0.0362(18) 0.0282(17) -0.0004(14) -0.0076(15) 0.0003(15)
C23 0.057(3) 0.037(2) 0.041(2) 0.0018(19) -0.013(2) -0.003(2)
C24 0.068(4) 0.045(3) 0.044(3) -0.005(2) 0.000(2) 0.010(2)
C25 0.045(3) 0.065(4) 0.070(4) 0.001(3) 0.005(3) 0.004(3)
C26 0.044(3) 0.050(3) 0.058(3) 0.006(2) -0.004(2) -0.007(2)
C27 0.044(3) 0.039(2) 0.044(2) -0.0036(19) -0.015(2) -0.0018(19)
Cl1 0.0621(7) 0.0480(6) 0.0330(5) 0.0017(4) -0.0171(5) -0.0067(5)
Cl2 0.0756(8) 0.0414(6) 0.0403(6) -0.0008(4) -0.0159(6) -0.0043(5)
O30 0.099(6) 0.048(3) 0.059(4) 0.003(2) -0.014(3) -0.019(3)
C31 0.105(8) 0.059(5) 0.082(9) 0.000(5) -0.023(8) -0.024(5)
O40 0.079(4) 0.060(3) 0.092(6) 0.016(3) -0.021(3) 0.008(3)
C41 0.108(9) 0.070(6) 0.074(6) -0.004(5) -0.025(7) 0.014(6)

loop_
_atom_type_symbol
_atom_type_description
_atom_type_scat_dispersion_real
_atom_type_scat_dispersion_imag
_atom_type_scat_source
C C 0.0181 0.0091 'International Tables Vol C Tables 4.2.6.8 and 6.1.1.4'
H H 0.0000 0.0000 'International Tables Vol C Tables 4.2.6.8 and 6.1.1.4'
N N 0.0311 0.0180 'International Tables Vol C Tables 4.2.6.8 and 6.1.1.4'
O O 0.0492 0.0322 'International Tables Vol C Tables 4.2.6.8 and 6.1.1.4'
S S 0.3331 0.5567 'International Tables Vol C Tables 4.2.6.8 and 6.1.1.4'
Cl Cl 0.3639 0.7018 'International Tables Vol C Tables 4.2.6.8 and 6.1.1.4'
Pt Pt -4.5932 6.9264 'International Tables Vol C Tables 4.2.6.8 and 6.1.1.4'

loop_
_geom_angle_atom_site_label_1
_geom_angle_atom_site_label_2
_geom_angle_atom_site_label_3
_geom_angle
N1 Pt N8 80.69(14)
N1 Pt N14 80.60(15)
N8 Pt N14 161.29(15)
N1 Pt S19 178.78(10)
N8 Pt S19 98.57(11)
N14 Pt S19 100.13(11)
C2 N1 C6 124.7(4)
C2 N1 Pt 117.5(3)
C6 N1 Pt 117.9(3)
N1 C2 C3 118.9(4)
N1 C2 C7 113.3(4)
C3 C2 C7 127.7(4)
C2 C3 C4 117.7(4)
C5 C4 C3 121.2(4)
C6 C5 C4 119.2(4)
N1 C6 C5 118.3(4)
N1 C6 C13 113.0(4)
C5 C6 C13 128.7(4)
N8 C7 C12 121.6(4)
N8 C7 C2 115.1(4)
C12 C7 C2 123.3(4)
C9 N8 C7 118.8(4)
C9 N8 Pt 127.7(3)
C7 N8 Pt 113.4(3)
N8 C9 C10 122.0(5)
C11 C10 C9 119.4(4)
C10 C11 C12 119.6(5)
C7 C12 C11 118.5(4)
N14 C13 C18 120.5(4)
N14 C13 C6 115.8(4)
C18 C13 C6 123.8(4)
C15 N14 C13 120.3(4)
C15 N14 Pt 126.9(3)
C13 N14 Pt 112.7(3)
N14 C15 C16 121.2(5)
C15 C16 C17 119.4(5)
C18 C17 C16 119.3(5)
C13 C18 C17 119.2(5)
C20 S19 Pt 103.57(15)
C21 C20 S19 110.9(3)
N22 C21 C20 113.5(4)
C21 N22 C27 113.3(4)
C21 N22 C23 110.6(4)
C27 N22 C23 110.9(4)
C21 N22 Cl1 105.2(3)
C27 N22 Cl1 112.3(3)
C23 N22 Cl1 104.1(3)
N22 C23 C24 110.8(4)
C25 C24 C23 112.4(5)
C24 C25 C26 110.1(5)
C27 C26 C25 111.1(5)
N22 C27 C26 111.2(4)

loop_
_geom_bond_atom_site_label_1
_geom_bond_atom_site_label_2
_geom_bond_distance
Pt N1 1.972(3)
Pt N8 2.026(4)
Pt N14 2.044(4)
Pt S19 2.3131(10)
N1 C2 1.339(6)
N1 C6 1.344(6)
C2 C3 1.396(6)
C2 C7 1.478(6)
C3 C4 1.397(6)
C4 C5 1.384(7)
C5 C6 1.381(6)
C6 C13 1.476(6)
C7 N8 1.370(6)
C7 C12 1.378(6)
N8 C9 1.341(6)
C9 C10 1.376(7)
C10 C11 1.375(8)
C11 C12 1.393(7)
C13 N14 1.373(6)
C13 C18 1.380(7)
N14 C15 1.326(6)
C15 C16 1.383(8)
C16 C17 1.387(9)
C17 C18 1.382(8)
S19 C20 1.814(5)
C20 C21 1.509(7)
C21 N22 1.493(6)
N22 C27 1.494(6)
N22 C23 1.501(6)
N22 Cl1 3.063(4)
C23 C24 1.508(8)
C24 C25 1.507(10)
C25 C26 1.522(8)
C26 C27 1.508(7)
O30 C31 1.389(17)
O30' C31' 1.40(2)
O40 C41 1.372(14)
O40' C41' 1.38(2)
